data_7106361
loop_
_publ_author_name
'Pingfan Wu'
'Zicheng Xiao'
'Jin Zhang'
'Jian Hao'
'Jiake Chen'
'Panchao Yin'
'Yongge Wei'

_publ_section_title
;
 DMAP-catalyzed esterification of pentaerythritol-derivatized POMs: a new
 route for the functionalization of polyoxometalates
;
_journal_name_full Chem.Commun.
_journal_page_first 5557
_journal_paper_doi 10.1039/c1cc10650c
_journal_volume 47
_journal_year 2011
_chemical_formula_sum 'C78 H158 N2 O23 V6'
_chemical_formula_weight 1797.70
_chemical_name_systematic
;
?
;
_space_group_IT_number 2
_symmetry_cell_setting triclinic
_symmetry_space_group_name_Hall '-P 1'
_symmetry_space_group_name_H-M 'P -1'
_atom_sites_solution_hydrogens geom
_atom_sites_solution_primary direct
_atom_sites_solution_secondary difmap
_audit_creation_method SHELXL-97
_cell_angle_alpha 94.67(3)
_cell_angle_beta 99.95(3)
_cell_angle_gamma 115.39(3)
_cell_formula_units_Z 1
_cell_length_a 11.528(2)
_cell_length_b 12.074(2)
_cell_length_c 19.371(4)
_cell_measurement_temperature 293(2)
_cell_volume 2362.2(11)
_computing_structure_refinement 'SHELXL-97 (Sheldrick, 1997)'
_computing_structure_solution 'SHELXS-97 (Sheldrick, 1990)'
_diffrn_ambient_temperature 293(2)
_diffrn_measured_fraction_theta_full 0.983
_diffrn_measured_fraction_theta_max 0.983
_diffrn_radiation_monochromator graphite
_diffrn_radiation_source 'fine-focus sealed tube'
_diffrn_radiation_type MoK\a
_diffrn_radiation_wavelength 0.71073
_diffrn_reflns_av_R_equivalents 0.1004
_diffrn_reflns_av_sigmaI/netI 0.1545
_diffrn_reflns_limit_h_max 14
_diffrn_reflns_limit_h_min -14
_diffrn_reflns_limit_k_max 15
_diffrn_reflns_limit_k_min -15
_diffrn_reflns_limit_l_max 25
_diffrn_reflns_limit_l_min -25
_diffrn_reflns_number 23324
_diffrn_reflns_theta_full 27.48
_diffrn_reflns_theta_max 27.48
_diffrn_reflns_theta_min 3.08
_exptl_absorpt_coefficient_mu 0.634
_exptl_absorpt_correction_T_max 0.939
_exptl_absorpt_correction_T_min 0.827
_exptl_absorpt_correction_type multi-scan
_exptl_crystal_colour yellow
_exptl_crystal_density_diffrn 1.264
_exptl_crystal_density_method 'not measured'
_exptl_crystal_description platelet
_exptl_crystal_F_000 962
_exptl_crystal_size_max 0.3
_exptl_crystal_size_mid 0.3
_exptl_crystal_size_min 0.1
_refine_diff_density_max 0.499
_refine_diff_density_min -0.540
_refine_diff_density_rms 0.071
_refine_ls_extinction_method none
_refine_ls_goodness_of_fit_ref 1.002
_refine_ls_hydrogen_treatment constr
_refine_ls_matrix_type full
_refine_ls_number_parameters 493
_refine_ls_number_reflns 10660
_refine_ls_number_restraints 32
_refine_ls_restrained_S_all 1.017
_refine_ls_R_factor_all 0.2273
_refine_ls_R_factor_gt 0.0709
_refine_ls_shift/su_max 0.001
_refine_ls_shift/su_mean 0.000
_refine_ls_structure_factor_coef Fsqd
_refine_ls_weighting_details 'calc w=1/[\s^2^(Fo^2^)+(0.0076P)^2^+2.8000P] where P=(Fo^2^+2Fc^2^)/3'
_refine_ls_weighting_scheme calc
_refine_ls_wR_factor_gt 0.0917
_refine_ls_wR_factor_ref 0.1345
_reflns_number_gt 3676
_reflns_number_total 10660
_reflns_threshold_expression >2sigma(I)
_cod_data_source_file c1cc10650c.txt
_cod_data_source_block c18
_cod_original_cell_volume 2362.1(8)
_cod_original_sg_symbol_H-M P-1
_cod_database_code 7106361

loop_
_symmetry_equiv_pos_as_xyz
'x, y, z'
'-x, -y, -z'

loop_
_atom_site_label
_atom_site_type_symbol
_atom_site_fract_x
_atom_site_fract_y
_atom_site_fract_z
_atom_site_U_iso_or_equiv
_atom_site_adp_type
_atom_site_occupancy
_atom_site_symmetry_multiplicity
_atom_site_calc_flag
_atom_site_refinement_flags
_atom_site_disorder_assembly
_atom_site_disorder_group
V2 V 0.99617(9) -1.32215(8) -0.46219(5) 0.0607(3) Uani 1 1 d . . .
V3 V 0.83250(8) -1.62013(8) -0.45296(5) 0.0595(3) Uani 1 1 d . . .
O7 O 0.8681(3) -1.3727(3) -0.54340(17) 0.0580(9) Uani 1 1 d . . .
O1 O 1.0000 -1.5000 -0.5000 0.0512(12) Uani 1 2 d S . .
O10 O 0.9961(3) -1.1984(3) -0.42408(19) 0.0701(11) Uani 1 1 d . . .
O6 O 0.7366(3) -1.6146(3) -0.53610(17) 0.0589(9) Uani 1 1 d . . .
O5 O 1.1313(3) -1.2591(3) -0.50747(18) 0.0628(10) Uani 1 1 d . . .
O4 O 0.8614(3) -1.4471(3) -0.4175(2) 0.0581(9) Uani 1 1 d . . .
O3 O 0.9943(3) -1.5722(3) -0.37397(19) 0.0576(9) Uani 1 1 d . . .
O2 O 1.1256(3) -1.3321(3) -0.38147(19) 0.0580(9) Uani 1 1 d . . .
O9 O 0.7240(3) -1.6939(3) -0.40967(19) 0.0688(10) Uani 1 1 d . . .
O8 O 1.2628(3) -1.4583(3) -0.33492(19) 0.0760(11) Uani 1 1 d . . .
N1 N 0.6721(4) 0.8574(4) 0.4616(2) 0.0551(11) Uani 1 1 d . . .
C101 C 0.5910(5) 0.7676(4) 0.5050(3) 0.0585(14) Uani 1 1 d . . .
H10D H 0.5056 0.7116 0.4744 0.070 Uiso 1 1 calc R . .
H10E H 0.5763 0.8148 0.5425 0.070 Uiso 1 1 calc R . .
C4 C 0.9898(5) -1.5323(5) -0.3034(3) 0.0690(16) Uani 1 1 d . . .
H4A H 1.0656 -1.5278 -0.2701 0.083 Uiso 1 1 calc R . .
H4B H 0.9110 -1.5937 -0.2921 0.083 Uiso 1 1 calc R . .
C122 C 0.5595(5) 0.7028(5) 0.3443(3) 0.0721(17) Uani 1 1 d . . .
H12D H 0.5066 0.6332 0.3651 0.087 Uiso 1 1 calc R . .
H12E H 0.5098 0.7489 0.3325 0.087 Uiso 1 1 calc R . .
C102 C 0.6531(5) 0.6900(4) 0.5386(3) 0.0619(15) Uani 1 1 d . . .
H10F H 0.6579 0.6341 0.5016 0.074 Uiso 1 1 calc R . .
H10G H 0.7422 0.7445 0.5657 0.074 Uiso 1 1 calc R . .
C103 C 0.5717(5) 0.6151(5) 0.5873(3) 0.0724(17) Uani 1 1 d . . .
H10H H 0.4792 0.5766 0.5630 0.087 Uiso 1 1 calc R . .
H10I H 0.5957 0.5489 0.5964 0.087 Uiso 1 1 calc R . .
C3 C 1.1138(5) -1.3067(5) -0.3105(3) 0.0703(16) Uani 1 1 d . . .
H3A H 1.1131 -1.2266 -0.3031 0.084 Uiso 1 1 calc R . .
H3B H 1.1905 -1.3010 -0.2776 0.084 Uiso 1 1 calc R . .
C1 C 0.9894(5) -1.4055(5) -0.2937(3) 0.0670(16) Uani 1 1 d . . .
C2 C 0.8677(5) -1.4134(5) -0.3442(3) 0.0672(16) Uani 1 1 d . . .
H2A H 0.7894 -1.4741 -0.3321 0.081 Uiso 1 1 calc R . .
H2B H 0.8669 -1.3333 -0.3370 0.081 Uiso 1 1 calc R . .
C131 C 0.5978(5) 0.9313(4) 0.4381(3) 0.0587(14) Uani 1 1 d . . .
H13D H 0.5057 0.8732 0.4189 0.070 Uiso 1 1 calc R . .
H13E H 0.6024 0.9845 0.4798 0.070 Uiso 1 1 calc R . .
C121 C 0.6873(5) 0.7870(5) 0.3984(3) 0.0657(16) Uani 1 1 d . . .
H12F H 0.7290 0.7367 0.4157 0.079 Uiso 1 1 calc R . .
H12G H 0.7463 0.8468 0.3745 0.079 Uiso 1 1 calc R . .
C111 C 0.8100(5) 0.9448(4) 0.5053(3) 0.0592(15) Uani 1 1 d . . .
H11D H 0.8596 0.8973 0.5125 0.071 Uiso 1 1 calc R . .
H11E H 0.8529 1.0073 0.4776 0.071 Uiso 1 1 calc R . .
C104 C 0.5896(6) 0.6913(6) 0.6575(3) 0.091(2) Uani 1 1 d . . .
H10A H 0.5352 0.6387 0.6854 0.136 Uiso 1 1 calc R . .
H10B H 0.5645 0.7562 0.6490 0.136 Uiso 1 1 calc R . .
H10C H 0.6804 0.7277 0.6827 0.136 Uiso 1 1 calc R . .
C123 C 0.5854(7) 0.6541(6) 0.2772(3) 0.096(2) Uani 1 1 d . . .
H12H H 0.6285 0.6021 0.2884 0.116 Uiso 1 1 calc R . .
H12I H 0.6443 0.7236 0.2585 0.116 Uiso 1 1 calc R . .
C112 C 0.8188(5) 1.0109(5) 0.5774(3) 0.0645(15) Uani 1 1 d . . .
H11F H 0.7727 0.9502 0.6053 0.077 Uiso 1 1 calc R . .
H11G H 0.7769 1.0652 0.5712 0.077 Uiso 1 1 calc R . .
V1 V 1.16038(8) -1.47817(8) -0.40773(5) 0.0617(3) Uani 1 1 d . . .
C133 C 0.5536(6) 1.0672(5) 0.3579(3) 0.0756(17) Uani 1 1 d . . .
H13F H 0.5378 1.1044 0.3994 0.091 Uiso 1 1 calc R . .
H13G H 0.5964 1.1331 0.3321 0.091 Uiso 1 1 calc R . .
C113 C 0.9626(5) 1.0871(5) 0.6162(3) 0.0730(16) Uani 1 1 d . . .
H11H H 1.0045 1.0325 0.6206 0.088 Uiso 1 1 calc R . .
H11I H 1.0075 1.1484 0.5883 0.088 Uiso 1 1 calc R . .
C132 C 0.6471(5) 1.0119(5) 0.3829(3) 0.0664(16) Uani 1 1 d . . .
H13H H 0.6517 0.9620 0.3427 0.080 Uiso 1 1 calc R . .
H13I H 0.7350 1.0784 0.4035 0.080 Uiso 1 1 calc R . .
C134 C 0.4231(6) 0.9746(6) 0.3112(3) 0.097(2) Uani 1 1 d . . .
H13A H 0.3687 1.0152 0.2989 0.145 Uiso 1 1 calc R . .
H13B H 0.3800 0.9086 0.3361 0.145 Uiso 1 1 calc R . .
H13C H 0.4372 0.9408 0.2686 0.145 Uiso 1 1 calc R . .
C114 C 0.9778(6) 1.1527(6) 0.6895(3) 0.103(2) Uani 1 1 d . . .
H11A H 1.0699 1.2006 0.7117 0.154 Uiso 1 1 calc R . .
H11B H 0.9363 1.0922 0.7178 0.154 Uiso 1 1 calc R . .
H11C H 0.9369 1.2071 0.6854 0.154 Uiso 1 1 calc R . .
O11 O 0.9845(5) -1.2529(4) -0.2083(3) 0.1281(16) Uani 1 1 d U . .
C5 C 0.9860(7) -1.3713(6) -0.2168(3) 0.0987(19) Uani 1 1 d U . .
H5A H 0.9078 -1.4342 -0.2058 0.118 Uiso 1 1 calc R . .
H5B H 1.0630 -1.3668 -0.1847 0.118 Uiso 1 1 calc R . .
C124 C 0.4572(7) 0.5785(6) 0.2207(4) 0.125(3) Uani 1 1 d . . .
H12A H 0.4767 0.5494 0.1786 0.187 Uiso 1 1 calc R . .
H12B H 0.4148 0.6300 0.2093 0.187 Uiso 1 1 calc R . .
H12C H 0.3997 0.5085 0.2387 0.187 Uiso 1 1 calc R . .
C6 C 0.9342(9) -1.2186(8) -0.1649(5) 0.123(2) Uani 1 1 d U . .
O12 O 0.8966(9) -1.2820(6) -0.1250(4) 0.231(3) Uani 1 1 d U . .
C9 C 0.8830(8) -0.9282(7) -0.1175(4) 0.124(3) Uani 1 1 d . . .
H9A H 0.9712 -0.8686 -0.1193 0.148 Uiso 1 1 calc R . .
H9B H 0.8262 -0.9397 -0.1635 0.148 Uiso 1 1 calc R . .
C8 C 0.8871(8) -1.0473(7) -0.1124(4) 0.126(3) Uani 1 1 d . . .
H8A H 0.9421 -1.0374 -0.0661 0.151 Uiso 1 1 calc R . .
H8B H 0.7985 -1.1084 -0.1124 0.151 Uiso 1 1 calc R . .
C7 C 0.9321(8) -1.1004(7) -0.1638(4) 0.131(2) Uani 1 1 d U . .
H7A H 1.0218 -1.0397 -0.1618 0.158 Uiso 1 1 calc R . .
H7B H 0.8800 -1.1049 -0.2099 0.158 Uiso 1 1 calc R . .
C13 C 0.7889(9) -0.5739(8) -0.0290(5) 0.145(3) Uani 1 1 d . . .
H13J H 0.8770 -0.5143 -0.0309 0.174 Uiso 1 1 calc R . .
H13K H 0.7323 -0.5860 -0.0751 0.174 Uiso 1 1 calc R . .
C11 C 0.8360(8) -0.7505(8) -0.0746(4) 0.135(3) Uani 1 1 d . . .
H11J H 0.9237 -0.6907 -0.0770 0.162 Uiso 1 1 calc R . .
H11K H 0.7785 -0.7650 -0.1207 0.162 Uiso 1 1 calc R . .
C17 C 0.6958(9) -0.2193(9) 0.0582(5) 0.155(4) Uani 1 1 d . . .
H17A H 0.7857 -0.1605 0.0589 0.185 Uiso 1 1 calc R . .
H17B H 0.6445 -0.2307 0.0106 0.185 Uiso 1 1 calc R . .
C21 C 0.5916(9) 0.1362(9) 0.1286(4) 0.143(3) Uani 1 1 d . . .
H21A H 0.6831 0.1984 0.1385 0.172 Uiso 1 1 calc R . .
H21B H 0.5559 0.1288 0.0784 0.172 Uiso 1 1 calc R . .
C15 C 0.7418(9) -0.3969(9) 0.0156(5) 0.154(3) Uani 1 1 d . . .
H15A H 0.8301 -0.3368 0.0142 0.184 Uiso 1 1 calc R . .
H15B H 0.6864 -0.4096 -0.0311 0.184 Uiso 1 1 calc R . .
C19 C 0.6479(9) -0.0411(9) 0.0968(5) 0.150(4) Uani 1 1 d . . .
H19A H 0.6044 -0.0510 0.0475 0.180 Uiso 1 1 calc R . .
H19B H 0.7392 0.0189 0.1018 0.180 Uiso 1 1 calc R . .
C10 C 0.8418(9) -0.8679(8) -0.0660(5) 0.148(3) Uani 1 1 d . . .
H10J H 0.9003 -0.8532 -0.0201 0.178 Uiso 1 1 calc R . .
H10K H 0.7545 -0.9276 -0.0630 0.178 Uiso 1 1 calc R . .
C22 C 0.5268(10) 0.1898(10) 0.1654(6) 0.180(4) Uani 1 1 d . . .
H22A H 0.5593 0.1942 0.2157 0.216 Uiso 1 1 calc R . .
H22B H 0.4343 0.1298 0.1537 0.216 Uiso 1 1 calc R . .
C20 C 0.5945(10) 0.0211(10) 0.1367(6) 0.168(4) Uani 1 1 d . . .
H20A H 0.6386 0.0322 0.1860 0.202 Uiso 1 1 calc R . .
H20B H 0.5033 -0.0388 0.1322 0.202 Uiso 1 1 calc R . .
C16 C 0.6988(10) -0.3355(9) 0.0640(6) 0.170(4) Uani 1 1 d . . .
H16A H 0.7530 -0.3241 0.1108 0.204 Uiso 1 1 calc R . .
H16B H 0.6097 -0.3946 0.0646 0.204 Uiso 1 1 calc R . .
C14 C 0.7478(10) -0.5121(9) 0.0211(5) 0.169(4) Uani 1 1 d . . .
H14A H 0.6601 -0.5720 0.0235 0.203 Uiso 1 1 calc R . .
H14B H 0.8050 -0.4991 0.0672 0.203 Uiso 1 1 calc R . .
C18 C 0.6510(10) -0.1556(10) 0.1034(6) 0.172(4) Uani 1 1 d . . .
H18A H 0.5613 -0.2144 0.1030 0.207 Uiso 1 1 calc R . .
H18B H 0.7027 -0.1434 0.1510 0.207 Uiso 1 1 calc R . .
C12 C 0.7938(10) -0.6902(9) -0.0240(5) 0.171(4) Uani 1 1 d . . .
H12J H 0.7056 -0.7502 -0.0225 0.205 Uiso 1 1 calc R . .
H12K H 0.8500 -0.6784 0.0222 0.205 Uiso 1 1 calc R . .
C23 C 0.5305(10) 0.3078(9) 0.1580(5) 0.187(4) Uani 1 1 d . . .
H23A H 0.4808 0.3254 0.1884 0.280 Uiso 1 1 calc R . .
H23B H 0.4928 0.3060 0.1094 0.280 Uiso 1 1 calc R . .
H23C H 0.6203 0.3713 0.1711 0.280 Uiso 1 1 calc R . .

loop_
_atom_site_aniso_label
_atom_site_aniso_U_11
_atom_site_aniso_U_22
_atom_site_aniso_U_33
_atom_site_aniso_U_23
_atom_site_aniso_U_13
_atom_site_aniso_U_12
V2 0.0495(6) 0.0478(6) 0.0959(8) 0.0207(5) 0.0249(5) 0.0277(5)
V3 0.0365(5) 0.0512(6) 0.0941(8) 0.0200(5) 0.0233(5) 0.0186(5)
O7 0.044(2) 0.056(2) 0.088(3) 0.0233(19) 0.0209(19) 0.0321(18)
O1 0.035(3) 0.046(3) 0.080(3) 0.014(2) 0.016(2) 0.023(2)
O10 0.070(3) 0.042(2) 0.115(3) 0.015(2) 0.035(2) 0.035(2)
O6 0.036(2) 0.055(2) 0.086(3) 0.0177(19) 0.0179(18) 0.0180(18)
O5 0.050(2) 0.045(2) 0.102(3) 0.024(2) 0.031(2) 0.0223(18)
O4 0.048(2) 0.054(2) 0.084(3) 0.014(2) 0.0237(19) 0.0305(19)
O3 0.046(2) 0.055(2) 0.083(3) 0.022(2) 0.0251(19) 0.0276(18)
O2 0.042(2) 0.050(2) 0.081(3) 0.0124(19) 0.0201(19) 0.0180(18)
O9 0.041(2) 0.064(2) 0.106(3) 0.035(2) 0.034(2) 0.0176(19)
O8 0.047(2) 0.093(3) 0.091(3) 0.025(2) 0.003(2) 0.037(2)
N1 0.037(3) 0.052(3) 0.087(3) 0.019(2) 0.023(2) 0.026(2)
C101 0.037(3) 0.055(3) 0.091(4) 0.021(3) 0.024(3) 0.022(3)
C4 0.053(4) 0.066(4) 0.097(5) 0.029(4) 0.023(3) 0.030(3)
C122 0.066(4) 0.055(4) 0.096(5) 0.016(3) 0.021(4) 0.026(3)
C102 0.049(3) 0.052(3) 0.096(4) 0.021(3) 0.027(3) 0.027(3)
C103 0.050(4) 0.058(4) 0.115(5) 0.034(4) 0.023(4) 0.026(3)
C3 0.053(4) 0.064(4) 0.093(5) 0.010(4) 0.014(3) 0.027(3)
C1 0.048(4) 0.057(4) 0.098(5) 0.022(3) 0.023(3) 0.022(3)
C2 0.050(4) 0.047(3) 0.111(5) 0.014(3) 0.029(3) 0.024(3)
C131 0.053(3) 0.056(3) 0.084(4) 0.015(3) 0.022(3) 0.037(3)
C121 0.054(4) 0.066(4) 0.095(5) 0.024(3) 0.032(3) 0.037(3)
C111 0.041(3) 0.051(3) 0.089(4) 0.022(3) 0.023(3) 0.019(3)
C104 0.087(5) 0.096(5) 0.112(6) 0.040(4) 0.042(4) 0.052(4)
C123 0.094(6) 0.091(5) 0.101(6) 0.005(4) 0.014(5) 0.045(5)
C112 0.051(4) 0.055(3) 0.093(5) 0.018(3) 0.030(3) 0.023(3)
V1 0.0396(6) 0.0621(6) 0.0921(8) 0.0197(5) 0.0165(5) 0.0292(5)
C133 0.078(5) 0.070(4) 0.096(5) 0.025(4) 0.021(4) 0.047(4)
C113 0.062(4) 0.067(4) 0.088(5) 0.015(3) 0.015(3) 0.029(3)
C132 0.050(4) 0.060(4) 0.094(4) 0.021(3) 0.020(3) 0.026(3)
C134 0.064(5) 0.111(5) 0.117(6) 0.041(5) 0.013(4) 0.041(4)
C114 0.101(6) 0.088(5) 0.103(6) 0.001(4) 0.017(4) 0.033(4)
O11 0.171(4) 0.093(3) 0.140(4) 0.007(3) 0.087(3) 0.061(3)
C5 0.120(5) 0.093(4) 0.100(5) 0.016(4) 0.051(4) 0.053(4)
C124 0.140(8) 0.112(6) 0.105(6) -0.006(5) 0.006(5) 0.055(6)
C6 0.173(5) 0.119(5) 0.133(5) 0.043(4) 0.095(4) 0.089(4)
O12 0.381(9) 0.169(6) 0.263(8) 0.105(5) 0.236(7) 0.162(6)
C9 0.148(8) 0.102(6) 0.109(6) -0.016(5) 0.046(5) 0.045(6)
C8 0.128(7) 0.109(6) 0.161(8) 0.018(6) 0.060(6) 0.063(6)
C7 0.177(7) 0.109(5) 0.134(6) 0.007(4) 0.076(5) 0.076(5)
C13 0.156(9) 0.130(8) 0.149(8) -0.012(6) 0.051(6) 0.066(7)
C11 0.147(8) 0.114(7) 0.141(8) -0.007(6) 0.039(6) 0.059(6)
C17 0.161(9) 0.146(9) 0.158(9) -0.014(7) 0.052(7) 0.072(8)
C21 0.145(9) 0.161(9) 0.122(7) -0.016(7) 0.026(6) 0.076(8)
C15 0.147(9) 0.134(8) 0.171(9) -0.013(7) 0.055(7) 0.055(7)
C19 0.142(9) 0.145(9) 0.148(8) -0.034(7) 0.029(6) 0.063(7)
C10 0.158(9) 0.141(8) 0.178(9) 0.024(7) 0.070(7) 0.086(7)
C22 0.186(11) 0.164(10) 0.237(13) 0.068(9) 0.071(9) 0.108(9)
C20 0.162(10) 0.155(9) 0.224(12) 0.051(9) 0.071(8) 0.091(8)
C16 0.179(10) 0.157(9) 0.226(12) 0.048(9) 0.103(8) 0.100(9)
C14 0.186(10) 0.149(9) 0.225(12) 0.046(8) 0.112(8) 0.098(9)
C18 0.178(10) 0.154(9) 0.241(12) 0.055(9) 0.106(9) 0.100(9)
C12 0.171(10) 0.150(9) 0.235(12) 0.033(9) 0.096(8) 0.095(8)
C23 0.253(13) 0.178(10) 0.146(9) 0.017(8) 0.037(8) 0.118(10)

loop_
_atom_type_symbol
_atom_type_description
_atom_type_scat_dispersion_real
_atom_type_scat_dispersion_imag
_atom_type_scat_source
C C 0.0033 0.0016 'International Tables Vol C Tables 4.2.6.8 and 6.1.1.4'
H H 0.0000 0.0000 'International Tables Vol C Tables 4.2.6.8 and 6.1.1.4'
N N 0.0061 0.0033 'International Tables Vol C Tables 4.2.6.8 and 6.1.1.4'
O O 0.0106 0.0060 'International Tables Vol C Tables 4.2.6.8 and 6.1.1.4'
V V 0.3005 0.5294 'International Tables Vol C Tables 4.2.6.8 and 6.1.1.4'

loop_
_geom_angle_atom_site_label_1
_geom_angle_atom_site_label_2
_geom_angle_atom_site_label_3
_geom_angle
_geom_angle_site_symmetry_1
_geom_angle_site_symmetry_3
_geom_angle_publ_flag
O10 V2 O7 104.05(16) . . ?
O10 V2 O5 102.66(16) . . ?
O7 V2 O5 94.17(15) . . ?
O10 V2 O2 96.28(17) . . ?
O7 V2 O2 158.64(14) . . ?
O5 V2 O2 87.62(15) . . ?
O10 V2 O4 97.66(16) . . ?
O7 V2 O4 87.83(15) . . ?
O5 V2 O4 158.41(13) . . ?
O2 V2 O4 82.97(13) . . ?
O10 V2 O1 172.12(14) . . ?
O7 V2 O1 82.01(10) . . ?
O5 V2 O1 81.67(10) . . ?
O2 V2 O1 77.18(10) . . ?
O4 V2 O1 77.32(9) . . ?
O10 V2 V1 138.10(14) . 2_724 ?
O7 V2 V1 34.24(9) . 2_724 ?
O5 V2 V1 88.42(12) . 2_724 ?
O2 V2 V1 124.77(10) . 2_724 ?
O4 V2 V1 81.17(11) . 2_724 ?
O1 V2 V1 47.77(3) . 2_724 ?
O10 V2 V3 136.23(14) . 2_724 ?
O7 V2 V3 88.78(11) . 2_724 ?
O5 V2 V3 33.90(9) . 2_724 ?
O2 V2 V3 80.86(11) . 2_724 ?
O4 V2 V3 124.88(10) . 2_724 ?
O1 V2 V3 47.77(3) . 2_724 ?
V1 V2 V3 66.58(4) 2_724 2_724 ?
O9 V3 O6 104.35(16) . . ?
O9 V3 O5 103.18(16) . 2_724 ?
O6 V3 O5 94.26(15) . 2_724 ?
O9 V3 O4 97.93(16) . . ?
O6 V3 O4 87.79(15) . . ?
O5 V3 O4 157.55(15) 2_724 . ?
O9 V3 O3 97.25(16) . . ?
O6 V3 O3 157.37(14) . . ?
O5 V3 O3 87.22(15) 2_724 . ?
O4 V3 O3 82.57(14) . . ?
O9 V3 O1 172.53(14) . . ?
O6 V3 O1 81.26(11) . . ?
O5 V3 O1 81.06(11) 2_724 . ?
O4 V3 O1 77.16(10) . . ?
O3 V3 O1 76.66(10) . . ?
O9 V3 V2 136.82(13) . 2_724 ?
O6 V3 V2 88.10(11) . 2_724 ?
O5 V3 V2 33.89(10) 2_724 2_724 ?
O4 V3 V2 124.12(11) . 2_724 ?
O3 V3 V2 80.58(11) . 2_724 ?
O1 V3 V2 47.16(3) . 2_724 ?
O9 V3 V1 137.95(13) . 2_724 ?
O6 V3 V1 33.78(10) . 2_724 ?
O5 V3 V1 88.25(11) 2_724 2_724 ?
O4 V3 V1 81.06(11) . 2_724 ?
O3 V3 V1 123.94(10) . 2_724 ?
O1 V3 V1 47.48(3) . 2_724 ?
V2 V3 V1 66.04(4) 2_724 2_724 ?
V2 O7 V1 111.87(15) . 2_724 ?
V2 O1 V2 180.000(1) 2_724 . ?
V2 O1 V1 84.83(5) 2_724 . ?
V2 O1 V1 95.17(5) . . ?
V2 O1 V1 95.17(5) 2_724 2_724 ?
V2 O1 V1 84.83(5) . 2_724 ?
V1 O1 V1 180.000(1) . 2_724 ?
V2 O1 V3 85.07(4) 2_724 . ?
V2 O1 V3 94.93(4) . . ?
V1 O1 V3 95.19(4) . . ?
V1 O1 V3 84.81(4) 2_724 . ?
V2 O1 V3 94.93(4) 2_724 2_724 ?
V2 O1 V3 85.07(4) . 2_724 ?
V1 O1 V3 84.81(4) . 2_724 ?
V1 O1 V3 95.19(4) 2_724 2_724 ?
V3 O1 V3 180.00(5) . 2_724 ?
V3 O6 V1 112.81(16) . 2_724 ?
V2 O5 V3 112.21(16) . 2_724 ?
C2 O4 V3 118.6(3) . . ?
C2 O4 V2 117.6(3) . . ?
V3 O4 V2 110.03(17) . . ?
C4 O3 V1 118.5(3) . . ?
C4 O3 V3 117.8(3) . . ?
V1 O3 V3 110.61(17) . . ?
C3 O2 V1 118.0(3) . . ?
C3 O2 V2 118.3(3) . . ?
V1 O2 V2 110.26(17) . . ?
C121 N1 C101 110.5(4) . . ?
C121 N1 C111 107.2(4) . . ?
C101 N1 C111 111.6(4) . . ?
C121 N1 C131 111.4(4) . . ?
C101 N1 C131 106.1(3) . . ?
C111 N1 C131 110.2(4) . . ?
N1 C101 C102 114.9(4) . . ?
O3 C4 C1 113.0(4) . . ?
C123 C122 C121 111.6(5) . . ?
C103 C102 C101 110.2(4) . . ?
C104 C103 C102 113.7(5) . . ?
O2 C3 C1 113.5(5) . . ?
C5 C1 C2 110.0(5) . . ?
C5 C1 C4 108.7(5) . . ?
C2 C1 C4 109.1(5) . . ?
C5 C1 C3 109.8(5) . . ?
C2 C1 C3 109.4(4) . . ?
C4 C1 C3 109.8(4) . . ?
O4 C2 C1 113.9(4) . . ?
C132 C131 N1 115.8(4) . . ?
N1 C121 C122 115.1(4) . . ?
C112 C111 N1 116.3(4) . . ?
C122 C123 C124 111.3(6) . . ?
C111 C112 C113 109.7(4) . . ?
O8 V1 O6 104.36(17) . 2_724 ?
O8 V1 O7 104.00(17) . 2_724 ?
O6 V1 O7 94.13(15) 2_724 2_724 ?
O8 V1 O2 97.19(17) . . ?
O6 V1 O2 87.38(14) 2_724 . ?
O7 V1 O2 157.64(14) 2_724 . ?
O8 V1 O3 96.89(17) . . ?
O6 V1 O3 157.51(14) 2_724 . ?
O7 V1 O3 87.72(15) 2_724 . ?
O2 V1 O3 82.68(13) . . ?
O8 V1 O1 171.89(14) . . ?
O6 V1 O1 81.12(10) 2_724 . ?
O7 V1 O1 81.30(10) 2_724 . ?
O2 V1 O1 76.90(10) . . ?
O3 V1 O1 77.00(10) . . ?
O8 V1 V2 137.62(14) . 2_724 ?
O6 V1 V2 88.06(11) 2_724 2_724 ?
O7 V1 V2 33.89(9) 2_724 2_724 ?
O2 V1 V2 124.11(11) . 2_724 ?
O3 V1 V2 81.02(11) . 2_724 ?
O1 V1 V2 47.40(3) . 2_724 ?
O8 V1 V3 137.52(14) . 2_724 ?
O6 V1 V3 33.41(10) 2_724 2_724 ?
O7 V1 V3 88.17(11) 2_724 2_724 ?
O2 V1 V3 80.85(11) . 2_724 ?
O3 V1 V3 124.52(10) . 2_724 ?
O1 V1 V3 47.72(3) . 2_724 ?
V2 V1 V3 66.19(4) 2_724 2_724 ?
C134 C133 C132 114.1(4) . . ?
C114 C113 C112 112.2(5) . . ?
C131 C132 C133 109.8(4) . . ?
C6 O11 C5 124.9(6) . . ?
O11 C5 C1 108.4(5) . . ?
O12 C6 O11 116.9(9) . . ?
O12 C6 C7 123.0(9) . . ?
O11 C6 C7 120.0(8) . . ?
C10 C9 C8 123.3(7) . . ?
C7 C8 C9 120.7(7) . . ?
C8 C7 C6 124.6(7) . . ?
C14 C13 C12 124.8(9) . . ?
C12 C11 C10 121.7(8) . . ?
C18 C17 C16 127.1(9) . . ?
C22 C21 C20 125.7(10) . . ?
C16 C15 C14 125.3(9) . . ?
C18 C19 C20 128.5(10) . . ?
C9 C10 C11 121.2(8) . . ?
C21 C22 C23 124.1(10) . . ?
C19 C20 C21 127.5(10) . . ?
C15 C16 C17 124.5(9) . . ?
C15 C14 C13 124.5(9) . . ?
C19 C18 C17 126.5(9) . . ?
C13 C12 C11 124.0(9) . . ?

loop_
_geom_bond_atom_site_label_1
_geom_bond_atom_site_label_2
_geom_bond_distance
_geom_bond_site_symmetry_2
_geom_bond_publ_flag
V2 O10 1.612(3) . ?
V2 O7 1.815(3) . ?
V2 O5 1.827(3) . ?
V2 O2 2.016(3) . ?
V2 O4 2.027(4) . ?
V2 O1 2.2330(10) . ?
V2 V1 3.021(2) 2_724 ?
V2 V3 3.0339(15) 2_724 ?
V3 O9 1.609(3) . ?
V3 O6 1.813(3) . ?
V3 O5 1.828(3) 2_724 ?
V3 O4 2.009(3) . ?
V3 O3 2.025(4) . ?
V3 O1 2.2547(12) . ?
V3 V2 3.0339(15) 2_724 ?
V3 V1 3.0351(15) 2_724 ?
O7 V1 1.832(3) 2_724 ?
O1 V2 2.2330(10) 2_724 ?
O1 V1 2.2462(12) . ?
O1 V1 2.2462(12) 2_724 ?
O1 V3 2.2547(12) 2_724 ?
O6 V1 1.831(3) 2_724 ?
O5 V3 1.828(3) 2_724 ?
O4 C2 1.426(6) . ?
O3 C4 1.429(6) . ?
O3 V1 2.017(3) . ?
O2 C3 1.426(6) . ?
O2 V1 2.015(3) . ?
O8 V1 1.602(3) . ?
N1 C121 1.511(6) . ?
N1 C101 1.518(6) . ?
N1 C111 1.518(6) . ?
N1 C131 1.524(5) . ?
C101 C102 1.525(5) . ?
C4 C1 1.529(6) . ?
C122 C123 1.512(7) . ?
C122 C121 1.520(7) . ?
C102 C103 1.518(7) . ?
C103 C104 1.508(7) . ?
C3 C1 1.530(7) . ?
C1 C5 1.525(7) . ?
C1 C2 1.526(7) . ?
C131 C132 1.522(6) . ?
C111 C112 1.516(6) . ?
C123 C124 1.528(8) . ?
C112 C113 1.520(7) . ?
V1 O6 1.831(3) 2_724 ?
V1 O7 1.832(3) 2_724 ?
V1 V2 3.021(2) 2_724 ?
V1 V3 3.0351(15) 2_724 ?
C133 C134 1.502(7) . ?
C133 C132 1.527(6) . ?
C113 C114 1.511(7) . ?
O11 C6 1.237(8) . ?
O11 C5 1.434(6) . ?
C6 O12 1.139(8) . ?
C6 C7 1.436(9) . ?
C9 C10 1.447(9) . ?
C9 C8 1.470(8) . ?
C8 C7 1.425(8) . ?
C13 C14 1.437(10) . ?
C13 C12 1.440(9) . ?
C11 C12 1.442(9) . ?
C11 C10 1.468(9) . ?
C17 C18 1.419(10) . ?
C17 C16 1.431(10) . ?
C21 C22 1.417(10) . ?
C21 C20 1.425(10) . ?
C15 C16 1.427(10) . ?
C15 C14 1.435(10) . ?
C19 C18 1.414(10) . ?
C19 C20 1.417(10) . ?
C22 C23 1.426(10) . ?
